data_8107364
loop_
_publ_author_name
'Chen, Qing-Gang'
'Wan, Wei'
'Peng, Guo-Ying'
'Huang, Chang-gan'

_publ_section_title
;
 Crystal structure of
 S-2-(1-(5-methylpyridin-2-ylamino)octyl)-3-hydroxynaphthalene-1,4-dione,
 C24H28N2O3
;
_journal_issue 1
_journal_name_full 'Zeitschrift f\"ur Kristallographie - New Crystal Structures'
_journal_page_first 101
_journal_page_last 103
_journal_paper_doi 10.1515/ncrs-2022-0447
_journal_volume 238
_journal_year 2023
_chemical_formula_sum 'C48 H56 N4 O6'
_chemical_formula_weight 784.96
_chemical_name_systematic S-2-(1-(5-methylpyridin-2-ylamino)octyl)-3-hydroxynaphthalene-1,4-dione
_space_group_crystal_system monoclinic
_space_group_IT_number 14
_space_group_name_Hall '-P 2yn'
_space_group_name_H-M_alt 'P 1 21/n 1'
_atom_sites_solution_hydrogens mixed
_cell_angle_alpha 90
_cell_angle_beta 111.908(2)
_cell_angle_gamma 90
_cell_formula_units_Z 4
_cell_length_a 12.8878(5)
_cell_length_b 27.5641(11)
_cell_length_c 13.0517(6)
_cell_measurement_reflns_used 2788
_cell_measurement_temperature 180.(2)
_cell_measurement_theta_max 70.062
_cell_measurement_theta_min 3.206
_cell_volume 4301.7(3)
_computing_cell_refinement 'APEX2, SAINT and SADABS [1]'
_computing_data_collection 'APEX2, SAINT and SADABS [1]'
_computing_data_reduction 'APEX2, SAINT and SADABS [1]'
_computing_molecular_graphics 'Diamond 4.0 [4]'
_computing_publication_material 'SHELXL-2019/1 (Sheldrick, 2019) [3]'
_computing_structure_refinement 'SHELXL-2019/1 (Sheldrick, 2019) [3]'
_computing_structure_solution 'XT, VERSION 2018/2 [2]'
_diffrn_ambient_temperature 180.(2)
_diffrn_measured_fraction_theta_full 0.978
_diffrn_measured_fraction_theta_max 0.978
_diffrn_measurement_device Bruker
_diffrn_measurement_device_type 'D8 quest'
_diffrn_measurement_method 'phi and omi'
_diffrn_radiation_type 'Cu K\a'
_diffrn_radiation_wavelength 1.54184
_diffrn_reflns_av_R_equivalents 0.0932
_diffrn_reflns_av_unetI/netI 0.0550
_diffrn_reflns_limit_h_max 14
_diffrn_reflns_limit_h_min -15
_diffrn_reflns_limit_k_max 33
_diffrn_reflns_limit_k_min -28
_diffrn_reflns_limit_l_max 15
_diffrn_reflns_limit_l_min -15
_diffrn_reflns_number 58214
_diffrn_reflns_theta_full 67.68
_diffrn_reflns_theta_max 70.34
_diffrn_reflns_theta_min 3.21
_exptl_absorpt_coefficient_mu 0.639
_exptl_absorpt_process_details
;
;
_exptl_crystal_colour red
_exptl_crystal_density_diffrn 1.212
_exptl_crystal_density_method 'not measured'
_exptl_crystal_description Block
_exptl_crystal_F_000 1680
_exptl_crystal_size_max 0.08
_exptl_crystal_size_mid 0.06
_exptl_crystal_size_min 0.02
_refine_diff_density_max 0.278
_refine_diff_density_min -0.243
_refine_ls_extinction_coef 0.0030(2)
_refine_ls_extinction_method 'SHELXL-2019/1 (Sheldrick 2019)'
_refine_ls_goodness_of_fit_ref 1.096
_refine_ls_hydrogen_treatment mixed
_refine_ls_matrix_type full
_refine_ls_number_parameters 560
_refine_ls_number_reflns 8024
_refine_ls_number_restraints 58
_refine_ls_restrained_S_all 1.188
_refine_ls_R_factor_all 0.0887
_refine_ls_R_factor_gt 0.0576
_refine_ls_shift/su_max 0.029
_refine_ls_shift/su_mean 0.000
_refine_ls_structure_factor_coef Fsqd
_refine_ls_weighting_details 'w=1/[\s^2^(Fo^2^)+(0.0771P)^2^+1.2688P] where P=(Fo^2^+2Fc^2^)/3'
_refine_ls_weighting_scheme calc
_refine_ls_wR_factor_gt 0.1490
_refine_ls_wR_factor_ref 0.1749
_reflns_Friedel_coverage 0.000
_reflns_Friedel_fraction_full .
_reflns_Friedel_fraction_max .
_reflns_number_gt 5471
_reflns_number_total 8024
_reflns_threshold_expression 'I > 2\s(I)'
_cod_data_source_file suppl_j_ncrs-2022-0447_suppl.cif
_cod_data_source_block RS031_280_3_1
_cod_database_code 8107364

loop_
_space_group_symop_operation_xyz
'x, y, z'
'-x+1/2, y+1/2, -z+1/2'
'-x, -y, -z'
'x-1/2, -y-1/2, z-1/2'

loop_
_atom_site_type_symbol
_atom_site_label
_atom_site_fract_x
_atom_site_fract_y
_atom_site_fract_z
_atom_site_U_iso_or_equiv
_atom_site_adp_type
_atom_site_calc_flag
_atom_site_refinement_flags_adp
_atom_site_refinement_flags_occupancy
_atom_site_refinement_flags_posn
_atom_site_occupancy
_atom_site_disorder_assembly
_atom_site_disorder_group
C C22 0.2529(5) 0.8192(2) 0.0948(7) 0.076(2) Uani d U P D 0.668(7) A 1
H H22A 0.221702 0.841559 0.135386 0.092000 Uiso calc U P R 0.668(7) A 1
H H22B 0.263417 0.837742 0.034403 0.092000 Uiso calc U P R 0.668(7) A 1
C C23 0.1729(4) 0.7790(2) 0.0471(4) 0.0807(18) Uani d U P D 0.668(7) A 1
H H23A 0.101759 0.792248 -0.003774 0.121000 Uiso calc U P R 0.668(7) A 1
H H23B 0.160315 0.761329 0.106642 0.121000 Uiso calc U P R 0.668(7) A 1
H H23C 0.203684 0.756818 0.007013 0.121000 Uiso calc U P R 0.668(7) A 1
C C22A 0.2469(10) 0.7972(5) 0.0771(13) 0.075(4) Uani d U P D 0.332(7) A 2
H H22C 0.251047 0.809317 0.007345 0.090000 Uiso calc U P R 0.332(7) A 2
H H22D 0.220793 0.763153 0.065988 0.090000 Uiso calc U P R 0.332(7) A 2
C C23A 0.1678(7) 0.8276(4) 0.1089(8) 0.075(3) Uani d U P D 0.332(7) A 2
H H23D 0.091155 0.821898 0.056961 0.113000 Uiso calc U P R 0.332(7) A 2
H H23E 0.186617 0.861982 0.106948 0.113000 Uiso calc U P R 0.332(7) A 2
H H23F 0.173640 0.818993 0.183717 0.113000 Uiso calc U P R 0.332(7) A 2
O O1 1.07569(15) 0.61438(7) 0.54966(15) 0.0674(5) Uani d . . . 1.000000 . .
O O2 0.86880(13) 0.62931(6) 0.40281(13) 0.0495(4) Uani d . . D 1.000000 . .
O O3 1.01984(13) 0.73377(6) 0.21038(14) 0.0538(4) Uani d . . . 1.000000 . .
O O4 0.47394(17) 0.46370(7) 0.37084(17) 0.0702(6) Uani d . . . 1.000000 . .
O O5 0.63427(16) 0.48746(7) 0.05020(15) 0.0610(5) Uani d . . . 1.000000 . .
O O6 0.65372(13) 0.56044(6) 0.19051(13) 0.0496(4) Uani d . . D 1.000000 . .
N N1 0.76827(15) 0.64717(7) 0.16285(15) 0.0413(4) Uani d . . . 1.000000 . .
H H1 0.721490 0.632414 0.187300 0.050000 Uiso calc U . R 1.000000 . .
N N2 0.74383(15) 0.58277(7) 0.04423(16) 0.0414(4) Uani d . . D 1.000000 . .
H H1BB 0.705(2) 0.5676(10) 0.083(2) 0.062000 Uiso d U . . 1.000000 . .
N N3 0.87973(15) 0.55218(7) 0.53027(16) 0.0447(5) Uani d . . D 1.000000 . .
H H1C 0.895(2) 0.5824(11) 0.504(2) 0.067000 Uiso d U . . 1.000000 . .
N N4 0.69499(15) 0.56853(7) 0.42702(15) 0.0457(5) Uani d . . . 1.000000 . .
H H4 0.716477 0.597475 0.414401 0.055000 Uiso calc U . R 1.000000 . .
C C1 1.14303(18) 0.70180(8) 0.3797(2) 0.0443(5) Uani d . . . 1.000000 . .
C C2 1.23243(19) 0.72779(9) 0.3729(2) 0.0513(6) Uani d . . . 1.000000 . .
H H2 1.221134 0.749379 0.312977 0.062000 Uiso calc U . R 1.000000 . .
C C3 1.3384(2) 0.72225(10) 0.4538(2) 0.0585(7) Uani d . . . 1.000000 . .
H H3 1.399483 0.740196 0.449197 0.070000 Uiso calc U . R 1.000000 . .
C C4 1.3555(2) 0.69077(10) 0.5409(2) 0.0623(7) Uani d . . . 1.000000 . .
H H4A 1.428220 0.687005 0.595817 0.075000 Uiso calc U . R 1.000000 . .
C C5 1.2672(2) 0.66484(10) 0.5482(2) 0.0596(7) Uani d . . . 1.000000 . .
H H5 1.279247 0.643128 0.608075 0.071000 Uiso calc U . R 1.000000 . .
C C6 1.16026(18) 0.67038(8) 0.46790(19) 0.0460(6) Uani d . . . 1.000000 . .
C C7 1.0643(2) 0.64363(9) 0.4759(2) 0.0489(6) Uani d . . . 1.000000 . .
C C8 0.94839(18) 0.65275(8) 0.39024(18) 0.0426(5) Uani d . . . 1.000000 . .
C C9 0.93542(17) 0.68413(8) 0.30336(18) 0.0412(5) Uani d . . . 1.000000 . .
C C10 1.02895(18) 0.70791(8) 0.29175(19) 0.0427(5) Uani d . . . 1.000000 . .
C C11 0.81984(17) 0.69279(8) 0.21659(19) 0.0424(5) Uani d . . . 1.000000 . .
H H11 0.828751 0.714137 0.158464 0.051000 Uiso calc U . R 1.000000 . .
C C12 0.78837(17) 0.62684(8) 0.07902(18) 0.0395(5) Uani d . . . 1.000000 . .
C C13 0.75449(19) 0.55941(9) -0.0425(2) 0.0487(6) Uani d . . . 1.000000 . .
H H13 0.720947 0.528412 -0.063140 0.058000 Uiso calc U . R 1.000000 . .
C C14 0.8118(2) 0.57914(10) -0.1007(2) 0.0557(6) Uani d . . . 1.000000 . .
C C15 0.8617(2) 0.62435(10) -0.0643(2) 0.0568(7) Uani d . . . 1.000000 . .
H H15 0.904020 0.639008 -0.102018 0.068000 Uiso calc U . R 1.000000 . .
C C16 0.85175(19) 0.64814(9) 0.0235(2) 0.0481(6) Uani d . . . 1.000000 . .
H H16 0.887128 0.678626 0.046738 0.058000 Uiso calc U . R 1.000000 . .
C C17 0.74135(18) 0.71869(9) 0.2622(2) 0.0465(6) Uani d . . . 1.000000 . .
H H17A 0.732401 0.698412 0.320931 0.056000 Uiso calc U . R 1.000000 . .
H H17B 0.776142 0.749697 0.296192 0.056000 Uiso calc U . R 1.000000 . .
C C18 0.62632(19) 0.72917(10) 0.1751(2) 0.0518(6) Uani d . . . 1.000000 . .
H H18A 0.635749 0.746513 0.112723 0.062000 Uiso calc U . R 1.000000 . .
H H18B 0.588559 0.697977 0.146521 0.062000 Uiso calc U . R 1.000000 . .
C C19 0.5523(2) 0.75897(11) 0.2166(2) 0.0610(7) Uani d . . . 1.000000 . .
H H19A 0.589935 0.790279 0.244465 0.073000 Uiso calc U . R 1.000000 . .
H H19B 0.543993 0.741800 0.279739 0.073000 Uiso calc U . R 1.000000 . .
C C20 0.4370(2) 0.76923(10) 0.1315(2) 0.0591(7) Uani d . . . 1.000000 . .
H H20A 0.445320 0.785493 0.067314 0.071000 Uiso calc U . R 1.000000 . .
H H20B 0.398445 0.737953 0.105366 0.071000 Uiso calc U . R 1.000000 . .
C C21 0.3648(2) 0.80028(14) 0.1724(3) 0.0769(9) Uani d U . D 1.000000 . .
H H21A 0.358(3) 0.7835(15) 0.238(3) 0.115000 Uiso d U . . 1.000000 B 1
H H21B 0.408(3) 0.8310(15) 0.202(3) 0.115000 Uiso d U . . 1.000000 C 2
C C24 0.8202(3) 0.55325(13) -0.1988(3) 0.0824(10) Uani d . . . 1.000000 . .
H H24A 0.894955 0.539059 -0.178374 0.124000 Uiso calc U . R 1.000000 . .
H H24B 0.807228 0.576365 -0.259354 0.124000 Uiso calc U . R 1.000000 . .
H H24C 0.763894 0.527456 -0.222509 0.124000 Uiso calc U . R 1.000000 . .
C C25 0.77112(18) 0.53869(8) 0.49711(18) 0.0426(5) Uani d . . . 1.000000 . .
C C26 0.96399(19) 0.52646(9) 0.60520(19) 0.0480(6) Uani d . . . 1.000000 . .
H H26 1.038583 0.538007 0.626869 0.058000 Uiso calc U . R 1.000000 . .
C C27 0.9442(2) 0.48454(9) 0.64998(19) 0.0482(6) Uani d . . . 1.000000 . .
C C28 0.8319(2) 0.46896(9) 0.6120(2) 0.0517(6) Uani d . . . 1.000000 . .
H H28 0.815023 0.439178 0.638949 0.062000 Uiso calc U . R 1.000000 . .
C C29 0.7467(2) 0.49496(9) 0.53803(19) 0.0479(6) Uani d . . . 1.000000 . .
H H29 0.671803 0.483581 0.514633 0.057000 Uiso calc U . R 1.000000 . .
C C30 0.57654(18) 0.55452(9) 0.37034(19) 0.0454(5) Uani d . . . 1.000000 . .
H H30 0.548498 0.541787 0.426997 0.054000 Uiso calc U . R 1.000000 . .
C C31 0.56625(17) 0.51467(8) 0.28782(19) 0.0433(5) Uani d . . . 1.000000 . .
C C32 0.5143(2) 0.46969(9) 0.2992(2) 0.0511(6) Uani d . . . 1.000000 . .
C C33 0.5100(2) 0.42870(9) 0.2229(2) 0.0527(6) Uani d . . . 1.000000 . .
C C34 0.55041(19) 0.43416(9) 0.1379(2) 0.0516(6) Uani d . . . 1.000000 . .
C C35 0.59870(19) 0.48094(9) 0.1243(2) 0.0478(6) Uani d . . . 1.000000 . .
C C36 0.60727(18) 0.52147(8) 0.20470(19) 0.0433(5) Uani d . . . 1.000000 . .
C C37 1.0375(2) 0.45776(10) 0.7383(2) 0.0624(7) Uani d . . . 1.000000 . .
H H37A 1.021715 0.422866 0.731849 0.094000 Uiso calc U . R 1.000000 . .
H H37B 1.042824 0.469074 0.811303 0.094000 Uiso calc U . R 1.000000 . .
H H37C 1.108328 0.463965 0.729056 0.094000 Uiso calc U . R 1.000000 . .
C C38 0.5099(2) 0.60023(9) 0.3193(2) 0.0517(6) Uani d . . . 1.000000 . .
H H38A 0.518645 0.624137 0.378518 0.062000 Uiso calc U . R 1.000000 . .
H H38B 0.541149 0.614790 0.267601 0.062000 Uiso calc U . R 1.000000 . .
C C39 0.3863(2) 0.59017(11) 0.2577(2) 0.0653(8) Uani d . . . 1.000000 . .
H H39A 0.355790 0.574794 0.308997 0.078000 Uiso calc U . R 1.000000 . .
H H39B 0.377779 0.566794 0.197452 0.078000 Uiso calc U . R 1.000000 . .
C C40 0.3182(2) 0.63538(12) 0.2086(2) 0.0719(9) Uani d . . . 1.000000 . .
H H40A 0.348026 0.650364 0.156252 0.086000 Uiso calc U . R 1.000000 . .
H H40B 0.328256 0.659001 0.268685 0.086000 Uiso calc U . R 1.000000 . .
C C41 0.1936(2) 0.62596(14) 0.1484(3) 0.0844(11) Uani d . . . 1.000000 . .
H H41A 0.153811 0.657459 0.134352 0.101000 Uiso calc U . R 1.000000 . .
H H41B 0.166185 0.606840 0.197430 0.101000 Uiso calc U . R 1.000000 . .
C C42 0.1633(2) 0.59899(12) 0.0386(3) 0.0779(10) Uani d . . . 1.000000 . .
H H42A 0.214979 0.571209 0.049023 0.094000 Uiso calc U . R 1.000000 . .
H H42B 0.086632 0.585843 0.016895 0.094000 Uiso calc U . R 1.000000 . .
C C43 0.1691(3) 0.63039(12) -0.0534(3) 0.0769(9) Uani d . . . 1.000000 . .
H H43A 0.245719 0.643690 -0.031616 0.092000 Uiso calc U . R 1.000000 . .
H H43B 0.117121 0.658059 -0.064244 0.092000 Uiso calc U . R 1.000000 . .
C C44 0.1399(3) 0.60346(17) -0.1613(3) 0.1117(15) Uani d . . . 1.000000 . .
H H44A 0.154559 0.624307 -0.215191 0.168000 Uiso calc U . R 1.000000 . .
H H44B 0.060522 0.594567 -0.189274 0.168000 Uiso calc U . R 1.000000 . .
H H44C 0.185522 0.574027 -0.149429 0.168000 Uiso calc U . R 1.000000 . .
C C45 0.4658(2) 0.38444(10) 0.2370(2) 0.0654(8) Uani d . . . 1.000000 . .
H H45 0.437030 0.380671 0.293829 0.078000 Uiso calc U . R 1.000000 . .
C C46 0.4634(3) 0.34583(11) 0.1686(3) 0.0774(10) Uani d . . . 1.000000 . .
H H46 0.434166 0.315446 0.179328 0.093000 Uiso calc U . R 1.000000 . .
C C47 0.5033(3) 0.35125(10) 0.0850(3) 0.0776(10) Uani d . . . 1.000000 . .
H H47 0.501544 0.324458 0.038567 0.093000 Uiso calc U . R 1.000000 . .
C C48 0.5461(2) 0.39533(10) 0.0676(2) 0.0644(8) Uani d . . . 1.000000 . .
H H48 0.572039 0.399054 0.008867 0.077000 Uiso calc U . R 1.000000 . .

loop_
_atom_site_aniso_label
_atom_site_aniso_U_11
_atom_site_aniso_U_22
_atom_site_aniso_U_33
_atom_site_aniso_U_12
_atom_site_aniso_U_13
_atom_site_aniso_U_23
C22 0.060(3) 0.080(5) 0.096(4) 0.029(3) 0.036(3) 0.017(4)
C23 0.053(3) 0.112(5) 0.073(3) 0.005(3) 0.019(2) 0.021(3)
C22A 0.054(6) 0.082(9) 0.093(7) 0.026(7) 0.033(5) 0.022(7)
C23A 0.056(5) 0.100(7) 0.075(6) 0.032(5) 0.030(4) 0.030(5)
O1 0.0584(10) 0.0718(13) 0.0556(11) -0.0057(9) 0.0022(8) 0.0179(10)
O2 0.0451(8) 0.0518(10) 0.0478(9) -0.0007(8) 0.0129(7) 0.0051(7)
O3 0.0452(9) 0.0524(10) 0.0563(10) -0.0018(8) 0.0104(7) 0.0097(8)
O4 0.0772(12) 0.0703(13) 0.0665(13) -0.0190(10) 0.0307(10) 0.0038(10)
O5 0.0691(11) 0.0573(11) 0.0585(11) -0.0015(9) 0.0261(9) -0.0093(9)
O6 0.0561(9) 0.0446(9) 0.0503(10) -0.0064(8) 0.0222(8) -0.0037(7)
N1 0.0404(9) 0.0406(10) 0.0415(10) -0.0023(8) 0.0136(8) -0.0033(8)
N2 0.0411(9) 0.0401(10) 0.0407(11) 0.0027(8) 0.0126(8) -0.0008(8)
N3 0.0443(10) 0.0445(11) 0.0414(11) 0.0030(9) 0.0115(8) 0.0017(9)
N4 0.0437(10) 0.0426(10) 0.0430(11) -0.0002(8) 0.0072(8) 0.0002(9)
C1 0.0410(11) 0.0359(12) 0.0502(13) 0.0007(10) 0.0102(10) -0.0076(10)
C2 0.0428(12) 0.0449(13) 0.0613(16) -0.0024(11) 0.0136(11) -0.0039(12)
C3 0.0413(12) 0.0512(15) 0.0727(18) -0.0042(11) 0.0094(12) -0.0066(13)
C4 0.0424(13) 0.0574(16) 0.0675(18) -0.0015(12) -0.0022(12) -0.0051(14)
C5 0.0512(14) 0.0558(16) 0.0549(16) -0.0016(12) 0.0003(12) -0.0004(12)
C6 0.0436(11) 0.0408(12) 0.0445(13) -0.0003(10) 0.0059(10) -0.0044(10)
C7 0.0495(13) 0.0443(13) 0.0447(14) 0.0010(11) 0.0079(10) 0.0008(11)
C8 0.0427(11) 0.0408(12) 0.0384(12) 0.0004(10) 0.0083(9) -0.0035(10)
C9 0.0385(11) 0.0364(11) 0.0427(12) -0.0004(9) 0.0082(9) -0.0042(10)
C10 0.0431(11) 0.0354(11) 0.0447(13) 0.0036(10) 0.0109(10) -0.0020(10)
C11 0.0407(11) 0.0371(12) 0.0441(12) 0.0008(9) 0.0097(9) -0.0020(10)
C12 0.0356(10) 0.0409(12) 0.0384(12) 0.0060(9) 0.0097(9) 0.0008(10)
C13 0.0493(12) 0.0483(14) 0.0445(13) 0.0045(11) 0.0129(10) -0.0081(11)
C14 0.0572(14) 0.0615(16) 0.0496(15) 0.0069(13) 0.0214(12) -0.0074(12)
C15 0.0615(15) 0.0626(17) 0.0530(15) 0.0050(13) 0.0292(12) 0.0054(13)
C16 0.0480(12) 0.0492(14) 0.0489(14) 0.0023(11) 0.0201(10) 0.0023(11)
C17 0.0430(12) 0.0432(13) 0.0467(13) 0.0050(10) 0.0091(10) -0.0065(10)
C18 0.0458(12) 0.0549(15) 0.0473(14) 0.0078(11) 0.0087(10) 0.0029(11)
C19 0.0473(13) 0.0668(17) 0.0598(16) 0.0120(13) 0.0093(12) -0.0033(14)
C20 0.0474(13) 0.0674(17) 0.0590(16) 0.0088(13) 0.0159(12) 0.0139(13)
C21 0.0498(15) 0.085(2) 0.095(2) 0.0166(15) 0.0265(16) 0.0088(19)
C24 0.103(2) 0.089(2) 0.071(2) -0.001(2) 0.0508(19) -0.0186(18)
C25 0.0442(11) 0.0453(13) 0.0354(12) 0.0022(10) 0.0115(9) -0.0021(10)
C26 0.0454(12) 0.0504(14) 0.0441(13) 0.0070(11) 0.0119(10) -0.0032(11)
C27 0.0532(13) 0.0478(14) 0.0398(12) 0.0116(11) 0.0132(10) 0.0013(10)
C28 0.0626(14) 0.0461(14) 0.0450(14) 0.0043(12) 0.0185(11) 0.0038(11)
C29 0.0518(13) 0.0488(13) 0.0410(13) -0.0019(11) 0.0149(10) 0.0020(11)
C30 0.0399(11) 0.0508(14) 0.0429(13) -0.0010(10) 0.0125(9) 0.0006(10)
C31 0.0390(11) 0.0439(13) 0.0415(12) 0.0002(10) 0.0088(9) 0.0021(10)
C32 0.0465(12) 0.0514(14) 0.0477(14) -0.0051(11) 0.0086(11) 0.0042(11)
C33 0.0458(12) 0.0426(13) 0.0521(15) -0.0032(11) -0.0021(11) 0.0045(11)
C34 0.0459(12) 0.0418(13) 0.0518(15) 0.0007(11) 0.0008(11) -0.0006(11)
C35 0.0418(11) 0.0483(14) 0.0456(13) 0.0017(10) 0.0075(10) -0.0025(11)
C36 0.0395(11) 0.0395(12) 0.0449(13) 0.0008(10) 0.0089(9) -0.0013(10)
C37 0.0641(15) 0.0567(16) 0.0556(16) 0.0173(13) 0.0098(13) 0.0056(13)
C38 0.0496(13) 0.0520(14) 0.0504(14) 0.0073(11) 0.0151(11) -0.0015(12)
C39 0.0456(13) 0.079(2) 0.0678(18) 0.0141(13) 0.0171(12) 0.0212(15)
C40 0.0668(17) 0.081(2) 0.0597(17) 0.0263(16) 0.0136(14) -0.0067(15)
C41 0.0600(17) 0.123(3) 0.068(2) 0.0362(19) 0.0208(15) 0.028(2)
C42 0.0513(15) 0.074(2) 0.090(2) 0.0073(14) 0.0048(15) 0.0173(18)
C43 0.0780(19) 0.078(2) 0.0656(19) 0.0129(17) 0.0165(16) 0.0024(16)
C44 0.100(3) 0.137(4) 0.074(2) 0.034(3) 0.005(2) -0.026(2)
C45 0.0603(15) 0.0493(15) 0.0675(18) -0.0086(13) 0.0020(13) 0.0110(14)
C46 0.0735(19) 0.0447(16) 0.081(2) -0.0086(14) -0.0089(17) 0.0085(15)
C47 0.078(2) 0.0440(16) 0.076(2) -0.0007(14) -0.0112(17) -0.0133(15)
C48 0.0643(16) 0.0479(15) 0.0617(17) 0.0020(13) 0.0013(13) -0.0094(13)

loop_
_atom_type_symbol
_atom_type_description
_atom_type_scat_dispersion_real
_atom_type_scat_dispersion_imag
_atom_type_scat_source
C C 0.0181 0.0091 'International Tables Vol C Tables 4.2.6.8 and 6.1.1.4'
H H 0.0000 0.0000 'International Tables Vol C Tables 4.2.6.8 and 6.1.1.4'
N N 0.0311 0.0180 'International Tables Vol C Tables 4.2.6.8 and 6.1.1.4'
O O 0.0492 0.0322 'International Tables Vol C Tables 4.2.6.8 and 6.1.1.4'

loop_
_geom_angle_atom_site_label_1
_geom_angle_atom_site_label_2
_geom_angle_atom_site_label_3
_geom_angle_site_symmetry_1
_geom_angle_site_symmetry_3
_geom_angle
C23 C22 C21 . . 111.3(5)
C23A C22A C21 . . 108.0(10)
C12 N1 C11 . . 123.83(19)
C12 N2 C13 . . 123.2(2)
C25 N3 C26 . . 122.7(2)
C25 N4 C30 . . 122.4(2)
C2 C1 C6 . . 119.6(2)
C2 C1 C10 . . 119.6(2)
C6 C1 C10 . . 120.8(2)
C1 C2 C3 . . 120.0(3)
C4 C3 C2 . . 120.3(2)
C5 C4 C3 . . 120.1(2)
C4 C5 C6 . . 120.1(3)
C1 C6 C5 . . 119.9(2)
C1 C6 C7 . . 119.4(2)
C5 C6 C7 . . 120.8(2)
O1 C7 C6 . . 121.8(2)
O1 C7 C8 . . 119.1(2)
C6 C7 C8 . . 119.1(2)
O2 C8 C9 . . 124.40(19)
O2 C8 C7 . . 116.1(2)
C9 C8 C7 . . 119.5(2)
C8 C9 C10 . . 121.60(19)
C8 C9 C11 . . 119.6(2)
C10 C9 C11 . . 118.8(2)
O3 C10 C9 . . 122.5(2)
O3 C10 C1 . . 118.0(2)
C9 C10 C1 . . 119.5(2)
N1 C11 C9 . . 111.38(17)
N1 C11 C17 . . 109.74(18)
C9 C11 C17 . . 113.03(19)
N1 C12 N2 . . 117.7(2)
N1 C12 C16 . . 125.0(2)
N2 C12 C16 . . 117.3(2)
N2 C13 C14 . . 121.6(2)
C13 C14 C15 . . 116.4(2)
C13 C14 C24 . . 120.9(3)
C15 C14 C24 . . 122.7(3)
C16 C15 C14 . . 122.4(3)
C15 C16 C12 . . 119.1(2)
C18 C17 C11 . . 113.58(19)
C19 C18 C17 . . 114.0(2)
C18 C19 C20 . . 114.7(2)
C21 C20 C19 . . 114.5(3)
C20 C21 C22 . . 121.4(4)
C20 C21 C22A . . 103.5(5)
N4 C25 N3 . . 117.0(2)
N4 C25 C29 . . 125.1(2)
N3 C25 C29 . . 117.9(2)
N3 C26 C27 . . 121.6(2)
C26 C27 C28 . . 116.1(2)
C26 C27 C37 . . 121.2(2)
C28 C27 C37 . . 122.6(2)
C29 C28 C27 . . 122.6(2)
C28 C29 C25 . . 119.0(2)
N4 C30 C31 . . 110.28(18)
N4 C30 C38 . . 108.05(19)
C31 C30 C38 . . 113.75(19)
C36 C31 C32 . . 121.6(2)
C36 C31 C30 . . 120.2(2)
C32 C31 C30 . . 118.2(2)
O4 C32 C31 . . 122.2(2)
O4 C32 C33 . . 118.7(2)
C31 C32 C33 . . 119.0(2)
C45 C33 C34 . . 119.5(3)
C45 C33 C32 . . 119.5(3)
C34 C33 C32 . . 121.0(2)
C48 C34 C33 . . 120.2(2)
C48 C34 C35 . . 120.5(3)
C33 C34 C35 . . 119.3(2)
O5 C35 C34 . . 121.5(2)
O5 C35 C36 . . 119.2(2)
C34 C35 C36 . . 119.3(2)
O6 C36 C31 . . 124.3(2)
O6 C36 C35 . . 116.0(2)
C31 C36 C35 . . 119.6(2)
C39 C38 C30 . . 112.8(2)
C38 C39 C40 . . 113.6(3)
C39 C40 C41 . . 114.1(3)
C40 C41 C42 . . 114.6(3)
C43 C42 C41 . . 113.4(3)
C42 C43 C44 . . 113.1(3)
C46 C45 C33 . . 120.1(3)
C47 C46 C45 . . 120.2(3)
C46 C47 C48 . . 120.8(3)
C47 C48 C34 . . 119.0(3)

loop_
_geom_bond_atom_site_label_1
_geom_bond_atom_site_label_2
_geom_bond_site_symmetry_2
_geom_bond_distance
C22 C23 . 1.484(8)
C22 C21 . 1.513(7)
C22A C23A . 1.493(13)
C22A C21 . 1.566(12)
O1 C7 . 1.222(3)
O2 C8 . 1.274(3)
O3 C10 . 1.248(3)
O4 C32 . 1.240(3)
O5 C35 . 1.228(3)
O6 C36 . 1.276(3)
N1 C12 . 1.338(3)
N1 C11 . 1.472(3)
N2 C12 . 1.348(3)
N2 C13 . 1.353(3)
N3 C25 . 1.354(3)
N3 C26 . 1.359(3)
N4 C25 . 1.344(3)
N4 C30 . 1.478(3)
C1 C2 . 1.387(3)
C1 C6 . 1.391(3)
C1 C10 . 1.499(3)
C2 C3 . 1.388(3)
C3 C4 . 1.381(4)
C4 C5 . 1.376(4)
C5 C6 . 1.394(3)
C6 C7 . 1.476(3)
C7 C8 . 1.516(3)
C8 C9 . 1.386(3)
C9 C10 . 1.429(3)
C9 C11 . 1.516(3)
C11 C17 . 1.528(3)
C12 C16 . 1.406(3)
C13 C14 . 1.355(4)
C14 C15 . 1.402(4)
C14 C24 . 1.504(4)
C15 C16 . 1.368(4)
C17 C18 . 1.522(3)
C18 C19 . 1.504(4)
C19 C20 . 1.513(3)
C20 C21 . 1.503(4)
C25 C29 . 1.401(3)
C26 C27 . 1.361(3)
C27 C28 . 1.409(3)
C27 C37 . 1.512(3)
C28 C29 . 1.364(3)
C30 C31 . 1.509(3)
C30 C38 . 1.530(3)
C31 C36 . 1.385(3)
C31 C32 . 1.443(3)
C32 C33 . 1.493(4)
C33 C45 . 1.388(4)
C33 C34 . 1.399(4)
C34 C48 . 1.396(4)
C34 C35 . 1.471(4)
C35 C36 . 1.508(3)
C38 C39 . 1.518(3)
C39 C40 . 1.521(4)
C40 C41 . 1.525(4)
C41 C42 . 1.530(5)
C42 C43 . 1.504(4)
C43 C44 . 1.510(5)
C45 C46 . 1.382(4)
C46 C47 . 1.378(5)
C47 C48 . 1.387(4)
